data_4125726
loop_
_publ_author_name
'Kenkel, Isabell'
'Franke, Alicja'
'D\"urr, Maximilian'
'Zahl, Achim'
'D\"ucker-Benfer, Carlos'
'Langer, Jens'
'Filipovi\'c, Milos R'
'Yu, Meng'
'Puchta, Ralph'
'Fiedler, Stephanie R.'
'Shores, Matthew P.'
'Goldsmith, Christian R.'
'Ivanovi\'c-Burmazovi\'c, Ivana'

_publ_section_title
;
 Switching between Inner- and Outer-Sphere PCET Mechanisms of
 Small-Molecule Activation: Superoxide Dismutation and Oxygen/Superoxide
 Reduction Reactivity Deriving from the Same Manganese Complex.
;
_journal_issue 4
_journal_name_full 'Journal of the American Chemical Society'
_journal_page_first 1472
_journal_page_last 1484
_journal_paper_doi 10.1021/jacs.6b08394
_journal_volume 139
_journal_year 2017
_chemical_formula_moiety 'C28 H30 Mn N5 O, 1.5(H2 O), Cl O4'
_chemical_formula_sum 'C28 H33 Cl Mn N5 O6.5'
_chemical_formula_weight 633.98
_space_group_crystal_system triclinic
_space_group_IT_number 2
_space_group_name_Hall '-P 1'
_space_group_name_H-M_alt 'P -1'
_symmetry_space_group_name_Hall '-P 1'
_symmetry_space_group_name_H-M 'P -1'
_atom_sites_solution_hydrogens mixed
_atom_sites_solution_primary direct
_audit_creation_date 2016-07-26
_audit_creation_method
;
Olex2 1.2
(compiled 2016.02.19 svn.r3266 for OlexSys, GUI svn.r5155)
;
_cell_angle_alpha 98.641(3)
_cell_angle_beta 104.363(3)
_cell_angle_gamma 90.039(2)
_cell_formula_units_Z 4
_cell_length_a 9.5946(3)
_cell_length_b 16.4468(5)
_cell_length_c 18.9308(6)
_cell_measurement_reflns_used 26707
_cell_measurement_temperature 100.0(1)
_cell_measurement_theta_max 29.5170
_cell_measurement_theta_min 3.0880
_cell_volume 2858.82(16)
_computing_cell_refinement 'CrysAlisPro 1.171.38.43 (Rigaku OD, 2015)'
_computing_data_collection 'CrysAlisPro 1.171.38.43 (Rigaku OD, 2015)'
_computing_data_reduction 'CrysAlisPro 1.171.38.43 (Rigaku OD, 2015)'
_computing_molecular_graphics 'Olex2 (Dolomanov et al., 2009)'
_computing_publication_material 'Olex2 (Dolomanov et al., 2009)'
_computing_structure_refinement 'ShelXL (Sheldrick, 2015)'
_computing_structure_solution 'ShelXT (Sheldrick, 2015)'
_diffrn_ambient_environment air
_diffrn_ambient_temperature 100.00(10)
_diffrn_detector 'CCD plate'
_diffrn_detector_area_resol_mean 5.2903
_diffrn_detector_type AtlasS2
_diffrn_measured_fraction_theta_full 0.999
_diffrn_measured_fraction_theta_max 0.992
_diffrn_measurement_details
;
List of Runs (angles in degrees, time in seconds):

  # Type    Start    End  Width  t~exp~   \w     \q     \k     \f   Frames
--------------------------------------------------------------------------
  1  \w    -12.00  87.00   1.00   13.00    --   12.33  38.00 -90.00   99
  2  \w    -61.00  40.00   1.00   13.00    --   12.33 -57.00-150.00  101
  3  \w    -16.00  85.00   1.00   13.00    --   12.33  57.00   0.00  101
  4  \w    -20.00  29.00   1.00   13.00    --  -11.55 -99.00   0.00   49
  5  \w     34.00  99.00   1.00   13.00    --   12.33-178.00-150.00   65
  6  \w    -20.00  53.00   1.00   13.00    --   12.33 -99.00 -30.00   73
  7  \w    -12.00  87.00   1.00   13.00    --   12.33  38.00-180.00   99
  8  \w    -20.00   7.00   1.00   13.00    --   12.33 -99.00 120.00   27
  9  \w     34.00  99.00   1.00   13.00    --   12.33-178.00  90.00   65
;
_diffrn_measurement_device 'four-circle diffractometer'
_diffrn_measurement_device_type 'SuperNova, Dual, Cu at zero, AtlasS2'
_diffrn_measurement_method '\w scans'
_diffrn_orient_matrix_type 'CrysAlisPro convention (1999,Acta A55,543-557)'
_diffrn_orient_matrix_UB_11 -0.0226325000
_diffrn_orient_matrix_UB_12 0.0408991000
_diffrn_orient_matrix_UB_13 0.0064710000
_diffrn_orient_matrix_UB_21 -0.0350231000
_diffrn_orient_matrix_UB_22 -0.0027148000
_diffrn_orient_matrix_UB_23 -0.0380097000
_diffrn_orient_matrix_UB_31 -0.0639853000
_diffrn_orient_matrix_UB_32 -0.0150427000
_diffrn_orient_matrix_UB_33 0.0067879000
_diffrn_radiation_monochromator mirror
_diffrn_radiation_probe x-ray
_diffrn_radiation_type MoK\a
_diffrn_radiation_wavelength 0.71073
_diffrn_reflns_av_R_equivalents 0.0991
_diffrn_reflns_av_unetI/netI 0.0235
_diffrn_reflns_Laue_measured_fraction_full 0.999
_diffrn_reflns_Laue_measured_fraction_max 0.992
_diffrn_reflns_limit_h_max 11
_diffrn_reflns_limit_h_min -11
_diffrn_reflns_limit_k_max 20
_diffrn_reflns_limit_k_min -20
_diffrn_reflns_limit_l_max 23
_diffrn_reflns_limit_l_min -23
_diffrn_reflns_number 11712
_diffrn_reflns_point_group_measured_fraction_full 0.999
_diffrn_reflns_point_group_measured_fraction_max 0.992
_diffrn_reflns_theta_full 25.242
_diffrn_reflns_theta_max 26.442
_diffrn_reflns_theta_min 2.193
_diffrn_source 'micro-focus sealed X-ray tube'
_diffrn_source_type 'SuperNova (Mo) X-ray Source'
_exptl_absorpt_coefficient_mu 0.609
_exptl_absorpt_correction_T_max -0.010
_exptl_absorpt_correction_T_min 10000000.000
_exptl_absorpt_correction_type gaussian
_exptl_absorpt_process_details
;
CrysAlisPro 1.171.38.43 (Rigaku Oxford Diffraction, 2015)
Numerical absorption correction based on gaussian integration over
            a multifaceted crystal model
Empirical absorption correction using spherical harmonics,
 implemented in SCALE3 ABSPACK scaling algorithm.
;
_exptl_crystal_colour 'clear colourless'
_exptl_crystal_colour_lustre clear
_exptl_crystal_colour_primary colourless
_exptl_crystal_density_diffrn 1.473
_exptl_crystal_description block
_exptl_crystal_F_000 1320
_exptl_crystal_size_max 0.474
_exptl_crystal_size_mid 0.359
_exptl_crystal_size_min 0.293
_refine_diff_density_max 0.777
_refine_diff_density_min -1.004
_refine_diff_density_rms 0.091
_refine_ls_extinction_method none
_refine_ls_goodness_of_fit_ref 1.020
_refine_ls_hydrogen_treatment mixed
_refine_ls_matrix_type full
_refine_ls_number_parameters 769
_refine_ls_number_reflns 11712
_refine_ls_number_restraints 0
_refine_ls_restrained_S_all 1.020
_refine_ls_R_factor_all 0.0476
_refine_ls_R_factor_gt 0.0440
_refine_ls_shift/su_max 0.001
_refine_ls_shift/su_mean 0.000
_refine_ls_structure_factor_coef Fsqd
_refine_ls_weighting_details 'w=1/[\s^2^(Fo^2^)+(0.0980P)^2^] where P=(Fo^2^+2Fc^2^)/3'
_refine_ls_weighting_scheme calc
_refine_ls_wR_factor_gt 0.1194
_refine_ls_wR_factor_ref 0.1211
_reflns_Friedel_coverage 0.000
_reflns_number_gt 10685
_reflns_number_total 11712
_reflns_threshold_expression 'I > 2\s(I)'
_cod_data_source_file ja6b08394_si_001.cif
_cod_data_source_block iviv150625_twin
_cod_original_formula_sum 'C28 H33 Cl Mn N5 O6.50'
_cod_database_code 4125726
_chemical_oxdiff_formula 'C H N O Mn Cl'
_shelx_space_group_comment
;
The symmetry employed for this shelxl refinement is uniquely defined
by the following loop, which should always be used as a source of
symmetry information in preference to the above space-group names.
They are only intended as comments.
;
_olex2_refinement_description
;
1. Twinned data refinement
 Scales: 0.5386(10) 0.4614(10)
2. Fixed Uiso
 At 1.2 times of:
  All C(H) groups, All C(H,H) groups
 At 1.5 times of:
  All C(H,H,H) groups, All C(H,H,H,H,H,H) groups
3.a Secondary CH2 refined with riding coordinates:
 C8(H8A,H8B), C9(H9A,H9B), C15(H15A,H15B), C16(H16A,H16B), C17(H17A,H17B),
 C23(H23A,H23B), C36(H36A,H36B), C37(H37A,H37B), C43(H43A,H43B), C44(H44A,H44B),
  C45(H45A,H45B), C51(H51A,H51B)
3.b Aromatic/amide H refined with riding coordinates:
 C2(H2), C3(H3), C5(H5), C11(H11), C12(H12), C13(H13), C14(H14), C19(H19),
 C20(H20), C21(H21), C22(H22), C25(H25), C26(H26), C27(H27), C28(H28), C30(H30),
  C31(H31), C33(H33), C39(H39), C40(H40), C41(H41), C42(H42), C47(H47),
 C48(H48), C49(H49), C50(H50), C53(H53), C54(H54), C55(H55), C56(H56)
3.c Idealised Me refined as rotating group:
 C7(H7A,H7B,H7C), C35(H35A,H35B,H35C)
;
_shelx_shelxl_version_number 2014/7
_olex2_submission_special_instructions 'No special instructions were received'
_oxdiff_exptl_absorpt_empirical_details
;
Empirical correction (ABSPACK) includes:
- Absorption correction using spherical harmonics
- Frame scaling
;
_oxdiff_exptl_absorpt_empirical_full_max 1.665
_oxdiff_exptl_absorpt_empirical_full_min 0.645
_oxdiff_twin_integration_method simultaneous
_oxdiff_twin_items 2
_twin_special_details
;
Component 2 rotated by 179.9908\% 
 around [0.90 -0.00 -0.44] (reciprocal) or [1.00 -0.00 -0.00] (direct)
;

loop_
_space_group_symop_operation_xyz
'x, y, z'
'-x, -y, -z'

loop_
_atom_site_label
_atom_site_type_symbol
_atom_site_fract_x
_atom_site_fract_y
_atom_site_fract_z
_atom_site_U_iso_or_equiv
_atom_site_adp_type
_atom_site_occupancy
_atom_site_site_symmetry_order
_atom_site_calc_flag
_atom_site_refinement_flags_posn
Mn1 Mn 0.66912(5) 0.98024(3) 0.72754(2) 0.01372(11) Uani 1 1 d .
O1 O 0.6400(2) 0.85538(12) 0.70681(10) 0.0157(4) Uani 1 1 d .
N1 N 0.4995(3) 0.98340(15) 0.79577(13) 0.0171(5) Uani 1 1 d .
N2 N 0.7962(3) 0.97532(15) 0.84509(13) 0.0159(5) Uani 1 1 d .
N3 N 0.7741(3) 1.11214(15) 0.75718(14) 0.0179(5) Uani 1 1 d .
N4 N 0.5357(3) 1.05167(14) 0.64895(13) 0.0173(5) Uani 1 1 d .
N5 N 0.8570(3) 0.97339(14) 0.67577(13) 0.0158(5) Uani 1 1 d .
C1 C 0.6391(3) 0.81074(17) 0.75997(15) 0.0136(6) Uani 1 1 d .
C2 C 0.5316(3) 0.74834(17) 0.74965(16) 0.0165(6) Uani 1 1 d .
H2 H 0.4589 0.7393 0.7046 0.020 Uiso 1 1 calc R
C3 C 0.5290(3) 0.69988(18) 0.80314(16) 0.0176(6) Uani 1 1 d .
H3 H 0.4556 0.6580 0.7939 0.021 Uiso 1 1 calc R
C4 C 0.6321(4) 0.71170(18) 0.87010(16) 0.0187(6) Uani 1 1 d .
C5 C 0.7386(4) 0.77401(17) 0.88118(15) 0.0172(6) Uani 1 1 d .
H5 H 0.8105 0.7826 0.9265 0.021 Uiso 1 1 calc R
C6 C 0.7432(3) 0.82408(17) 0.82811(15) 0.0148(6) Uani 1 1 d .
C7 C 0.6299(4) 0.6577(2) 0.92752(18) 0.0254(7) Uani 1 1 d .
H7A H 0.5754 0.6838 0.9617 0.038 Uiso 1 1 calc GR
H7B H 0.7288 0.6501 0.9550 0.038 Uiso 1 1 calc GR
H7C H 0.5841 0.6040 0.9032 0.038 Uiso 1 1 calc GR
C8 C 0.8573(3) 0.89161(19) 0.84327(16) 0.0173(6) Uani 1 1 d .
H8A H 0.9262 0.8887 0.8913 0.021 Uiso 1 1 calc R
H8B H 0.9111 0.8829 0.8046 0.021 Uiso 1 1 calc R
C9 C 0.7062(3) 0.98863(19) 0.89905(16) 0.0175(6) Uani 1 1 d .
H9A H 0.7132 1.0476 0.9208 0.021 Uiso 1 1 calc R
H9B H 0.7438 0.9566 0.9395 0.021 Uiso 1 1 calc R
C10 C 0.5500(3) 0.96321(18) 0.86381(16) 0.0167(6) Uani 1 1 d .
C11 C 0.4638(4) 0.92514(19) 0.89921(17) 0.0221(7) Uani 1 1 d .
H11 H 0.5033 0.9116 0.9470 0.026 Uiso 1 1 calc R
C12 C 0.3200(4) 0.9070(2) 0.86458(18) 0.0242(7) Uani 1 1 d .
H12 H 0.2595 0.8809 0.8880 0.029 Uiso 1 1 calc R
C13 C 0.2661(3) 0.92797(19) 0.79471(18) 0.0220(7) Uani 1 1 d .
H13 H 0.1675 0.9174 0.7696 0.026 Uiso 1 1 calc R
C14 C 0.3600(3) 0.96480(18) 0.76235(17) 0.0197(7) Uani 1 1 d .
H14 H 0.3234 0.9775 0.7140 0.024 Uiso 1 1 calc R
C15 C 0.9115(3) 1.04114(18) 0.85953(17) 0.0203(6) Uani 1 1 d .
H15A H 0.9834 1.0230 0.8315 0.024 Uiso 1 1 calc R
H15B H 0.9611 1.0507 0.9127 0.024 Uiso 1 1 calc R
C16 C 0.8478(4) 1.12126(18) 0.83664(17) 0.0218(7) Uani 1 1 d .
H16A H 0.7782 1.1399 0.8659 0.026 Uiso 1 1 calc R
H16B H 0.9259 1.1642 0.8481 0.026 Uiso 1 1 calc R
C17 C 0.6524(3) 1.16625(18) 0.74258(18) 0.0221(7) Uani 1 1 d .
H17A H 0.6882 1.2225 0.7417 0.027 Uiso 1 1 calc R
H17B H 0.6021 1.1692 0.7826 0.027 Uiso 1 1 calc R
C18 C 0.5480(4) 1.13445(17) 0.66944(16) 0.0187(6) Uani 1 1 d .
C19 C 0.4654(4) 1.18601(19) 0.62651(19) 0.0229(7) Uani 1 1 d .
H19 H 0.4744 1.2439 0.6415 0.027 Uiso 1 1 calc R
C20 C 0.3688(4) 1.1522(2) 0.56110(19) 0.0248(7) Uani 1 1 d .
H20 H 0.3100 1.1869 0.5312 0.030 Uiso 1 1 calc R
C21 C 0.3586(3) 1.0683(2) 0.53978(18) 0.0228(7) Uani 1 1 d .
H21 H 0.2941 1.0441 0.4948 0.027 Uiso 1 1 calc R
C22 C 0.4441(3) 1.01986(18) 0.58533(16) 0.0180(6) Uani 1 1 d .
H22 H 0.4376 0.9618 0.5709 0.022 Uiso 1 1 calc R
C23 C 0.8731(4) 1.12344(18) 0.70968(17) 0.0197(6) Uani 1 1 d .
H23A H 0.9595 1.1561 0.7404 0.024 Uiso 1 1 calc R
H23B H 0.8244 1.1559 0.6713 0.024 Uiso 1 1 calc R
H11A H 0.519(4) 0.821(2) 0.617(2) 0.030 Uiso 1 1 d R
H11B H 0.505(5) 0.773(3) 0.555(2) 0.030 Uiso 1 1 d R
H12A H 0.309(4) 0.846(2) 0.499(2) 0.030 Uiso 1 1 d R
H12B H 0.173(5) 0.827(2) 0.465(2) 0.030 Uiso 1 1 d R
H13A H 0.945(5) 0.731(2) 0.450(2) 0.030 Uiso 1 1 d R
H13B H 0.986(5) 0.725(2) 0.386(2) 0.030 Uiso 1 1 d R
C24 C 0.9214(3) 1.04448(18) 0.67199(16) 0.0167(6) Uani 1 1 d .
C25 C 1.0239(3) 1.04768(18) 0.63177(16) 0.0185(6) Uani 1 1 d .
H25 H 1.0681 1.0988 0.6301 0.022 Uiso 1 1 calc R
C26 C 1.0607(3) 0.97534(19) 0.59426(16) 0.0195(6) Uani 1 1 d .
H26 H 1.1305 0.9761 0.5665 0.023 Uiso 1 1 calc R
C27 C 0.9936(4) 0.90130(18) 0.59785(15) 0.0194(6) Uani 1 1 d .
H27 H 1.0164 0.8509 0.5722 0.023 Uiso 1 1 calc R
C28 C 0.8936(3) 0.90242(18) 0.63931(16) 0.0173(6) Uani 1 1 d .
H28 H 0.8489 0.8519 0.6424 0.021 Uiso 1 1 calc R
Mn2 Mn 0.06902(5) 0.47893(3) 0.73746(2) 0.01274(11) Uani 1 1 d .
O2 O 0.0726(2) 0.35309(12) 0.71119(10) 0.0168(4) Uani 1 1 d .
N6 N 0.3009(3) 0.47898(15) 0.80332(13) 0.0157(5) Uani 1 1 d .
N7 N 0.0545(3) 0.46603(15) 0.85548(13) 0.0150(5) Uani 1 1 d .
N8 N -0.0109(3) 0.60827(14) 0.77809(13) 0.0154(5) Uani 1 1 d .
N9 N 0.1260(3) 0.56388(14) 0.66699(13) 0.0158(5) Uani 1 1 d .
N10 N -0.1672(3) 0.47254(14) 0.68733(13) 0.0164(5) Uani 1 1 d .
C29 C 0.1292(3) 0.30587(17) 0.76194(15) 0.0147(6) Uani 1 1 d .
C30 C 0.2238(3) 0.24428(18) 0.74733(16) 0.0175(6) Uani 1 1 d .
H30 H 0.2509 0.2376 0.7019 0.021 Uiso 1 1 calc R
C31 C 0.2777(3) 0.19323(19) 0.79871(17) 0.0206(7) Uani 1 1 d .
H31 H 0.3410 0.1517 0.7874 0.025 Uiso 1 1 calc R
C32 C 0.2428(3) 0.20051(18) 0.86612(17) 0.0190(6) Uani 1 1 d .
C33 C 0.1514(3) 0.26326(17) 0.88142(15) 0.0158(6) Uani 1 1 d .
H33 H 0.1275 0.2704 0.9277 0.019 Uiso 1 1 calc R
C34 C 0.0945(3) 0.31547(17) 0.83107(16) 0.0152(6) Uani 1 1 d .
C35 C 0.3004(4) 0.14449(19) 0.92153(18) 0.0246(7) Uani 1 1 d .
H35A H 0.3566 0.1021 0.9004 0.037 Uiso 1 1 calc GR
H35B H 0.2200 0.1182 0.9341 0.037 Uiso 1 1 calc GR
H35C H 0.3621 0.1766 0.9662 0.037 Uiso 1 1 calc GR
C36 C -0.0061(3) 0.38116(18) 0.85018(16) 0.0169(6) Uani 1 1 d .
H36A H -0.0986 0.3735 0.8120 0.020 Uiso 1 1 calc R
H36B H -0.0261 0.3747 0.8979 0.020 Uiso 1 1 calc R
C37 C 0.1964(3) 0.47924(18) 0.90807(15) 0.0179(6) Uani 1 1 d .
H37A H 0.2013 0.4447 0.9471 0.021 Uiso 1 1 calc R
H37B H 0.2087 0.5375 0.9319 0.021 Uiso 1 1 calc R
C38 C 0.3184(3) 0.45822(17) 0.87085(16) 0.0145(6) Uani 1 1 d .
C39 C 0.4423(3) 0.42358(18) 0.90576(16) 0.0189(6) Uani 1 1 d .
H39 H 0.4536 0.4105 0.9540 0.023 Uiso 1 1 calc R
C40 C 0.5510(4) 0.4080(2) 0.86860(19) 0.0250(7) Uani 1 1 d .
H40 H 0.6368 0.3835 0.8913 0.030 Uiso 1 1 calc R
C41 C 0.5333(4) 0.4283(2) 0.79943(18) 0.0239(7) Uani 1 1 d .
H41 H 0.6062 0.4184 0.7735 0.029 Uiso 1 1 calc R
C42 C 0.4062(3) 0.46369(19) 0.76825(16) 0.0192(7) Uani 1 1 d .
H42 H 0.3930 0.4777 0.7202 0.023 Uiso 1 1 calc R
C43 C -0.0481(4) 0.52786(18) 0.87374(16) 0.0194(6) Uani 1 1 d .
H43A H -0.0457 0.5324 0.9268 0.023 Uiso 1 1 calc R
H43B H -0.1468 0.5097 0.8448 0.023 Uiso 1 1 calc R
C44 C -0.0106(4) 0.61245(19) 0.85672(16) 0.0214(7) Uani 1 1 d .
H44A H -0.0815 0.6524 0.8688 0.026 Uiso 1 1 calc R
H44B H 0.0858 0.6321 0.8880 0.026 Uiso 1 1 calc R
C45 C -0.1546(3) 0.62098(18) 0.73098(17) 0.0186(6) Uani 1 1 d .
H45A H -0.1426 0.6556 0.6942 0.022 Uiso 1 1 calc R
H45B H -0.2120 0.6517 0.7622 0.022 Uiso 1 1 calc R
C46 C -0.2378(3) 0.54293(18) 0.69062(16) 0.0171(6) Uani 1 1 d .
C47 C -0.3807(4) 0.54639(19) 0.65380(16) 0.0206(6) Uani 1 1 d .
H47 H -0.4298 0.5963 0.6582 0.025 Uiso 1 1 calc R
C48 C -0.4511(3) 0.47582(19) 0.61029(17) 0.0210(7) Uani 1 1 d .
H48 H -0.5485 0.4772 0.5832 0.025 Uiso 1 1 calc R
C49 C -0.3783(4) 0.40306(18) 0.60650(16) 0.0203(6) Uani 1 1 d .
H49 H -0.4250 0.3539 0.5772 0.024 Uiso 1 1 calc R
C50 C -0.2377(3) 0.40367(19) 0.64590(16) 0.0187(6) Uani 1 1 d .
H50 H -0.1878 0.3538 0.6440 0.022 Uiso 1 1 calc R
C51 C 0.0977(3) 0.66759(17) 0.76821(16) 0.0186(6) Uani 1 1 d .
H51A H 0.1876 0.6673 0.8075 0.022 Uiso 1 1 calc R
H51B H 0.0608 0.7238 0.7726 0.022 Uiso 1 1 calc R
C52 C 0.1295(3) 0.64504(17) 0.69379(16) 0.0156(6) Uani 1 1 d .
C53 C 0.1658(3) 0.70398(18) 0.65468(17) 0.0202(6) Uani 1 1 d .
H53 H 0.1680 0.7608 0.6742 0.024 Uiso 1 1 calc R
C54 C 0.1982(3) 0.6798(2) 0.58787(18) 0.0239(7) Uani 1 1 d .
H54 H 0.2242 0.7195 0.5613 0.029 Uiso 1 1 calc R
C55 C 0.1924(3) 0.5966(2) 0.56005(17) 0.0221(7) Uani 1 1 d .
H55 H 0.2133 0.5781 0.5139 0.027 Uiso 1 1 calc R
C56 C 0.1554(3) 0.54107(18) 0.60125(16) 0.0177(6) Uani 1 1 d .
H56 H 0.1507 0.4841 0.5821 0.021 Uiso 1 1 calc R
Cl2 Cl 0.24982(7) 0.75257(5) 1.00298(4) 0.02035(15) Uani 1 1 d .
O7 O 0.1517(3) 0.81435(19) 0.98059(18) 0.0539(8) Uani 1 1 d .
O8 O 0.3057(3) 0.7161(2) 0.94302(15) 0.0525(8) Uani 1 1 d .
O9 O 0.1754(3) 0.69171(17) 1.02782(15) 0.0399(7) Uani 1 1 d .
O10 O 0.3667(3) 0.78995(19) 1.06196(15) 0.0496(8) Uani 1 1 d .
Cl1 Cl 0.75934(8) 0.65368(4) 0.52105(4) 0.01998(16) Uani 1 1 d .
O3 O 0.7373(3) 0.64925(13) 0.44226(12) 0.0280(5) Uani 1 1 d .
O4 O 0.6222(3) 0.66294(15) 0.53918(13) 0.0308(5) Uani 1 1 d .
O5 O 0.8211(3) 0.58027(14) 0.54337(12) 0.0276(5) Uani 1 1 d .
O6 O 0.8525(3) 0.72472(15) 0.55679(17) 0.0470(8) Uani 1 1 d .
O11 O 0.4696(3) 0.80727(14) 0.57112(13) 0.0254(5) Uani 1 1 d .
O12 O 0.2359(3) 0.86385(16) 0.47217(14) 0.0307(6) Uani 1 1 d .
O13 O 1.0032(3) 0.74661(15) 0.42304(13) 0.0285(5) Uani 1 1 d .

loop_
_atom_site_aniso_label
_atom_site_aniso_U_11
_atom_site_aniso_U_22
_atom_site_aniso_U_33
_atom_site_aniso_U_23
_atom_site_aniso_U_13
_atom_site_aniso_U_12
Mn1 0.0146(2) 0.0096(2) 0.0175(2) 0.00210(15) 0.0052(2) -0.0011(2)
O1 0.0214(11) 0.0113(10) 0.0160(9) 0.0035(7) 0.0067(9) 0.0002(9)
N1 0.0193(14) 0.0128(13) 0.0197(12) 0.0033(10) 0.0053(11) 0.0026(10)
N2 0.0170(13) 0.0113(12) 0.0197(12) -0.0007(9) 0.0067(10) -0.0005(10)
N3 0.0167(13) 0.0138(12) 0.0249(13) -0.0004(10) 0.0105(11) -0.0028(10)
N4 0.0194(13) 0.0126(12) 0.0214(12) 0.0028(9) 0.0076(11) -0.0002(10)
N5 0.0161(13) 0.0127(12) 0.0171(12) 0.0016(9) 0.0017(10) 0.0000(10)
C1 0.0132(14) 0.0103(13) 0.0188(14) 0.0014(11) 0.0073(11) 0.0020(11)
C2 0.0154(15) 0.0127(14) 0.0205(14) 0.0017(11) 0.0035(12) 0.0024(12)
C3 0.0156(15) 0.0129(14) 0.0267(16) 0.0028(12) 0.0097(13) 0.0013(12)
C4 0.0222(16) 0.0137(14) 0.0227(14) 0.0042(11) 0.0096(13) 0.0072(13)
C5 0.0202(16) 0.0134(14) 0.0166(13) 0.0003(10) 0.0034(12) 0.0074(12)
C6 0.0131(15) 0.0101(13) 0.0210(14) 0.0000(11) 0.0052(12) 0.0035(11)
C7 0.0290(19) 0.0226(16) 0.0300(17) 0.0098(13) 0.0136(15) 0.0034(14)
C8 0.0120(14) 0.0185(15) 0.0195(14) 0.0001(12) 0.0017(12) 0.0006(12)
C9 0.0192(15) 0.0163(15) 0.0172(14) 0.0020(11) 0.0055(12) -0.0006(12)
C10 0.0174(16) 0.0128(14) 0.0195(15) 0.0011(11) 0.0048(12) 0.0046(12)
C11 0.0264(18) 0.0180(16) 0.0243(15) 0.0061(12) 0.0094(14) 0.0064(14)
C12 0.0223(18) 0.0216(17) 0.0323(18) 0.0086(14) 0.0112(14) 0.0003(14)
C13 0.0140(15) 0.0217(17) 0.0318(17) 0.0038(13) 0.0087(14) 0.0021(13)
C14 0.0200(17) 0.0185(16) 0.0211(15) 0.0039(12) 0.0055(13) 0.0030(13)
C15 0.0138(15) 0.0199(15) 0.0245(15) -0.0019(12) 0.0029(12) -0.0069(12)
C16 0.0244(16) 0.0137(15) 0.0258(16) -0.0044(12) 0.0077(13) -0.0056(12)
C17 0.0242(17) 0.0125(14) 0.0334(17) 0.0013(12) 0.0155(14) 0.0011(12)
C18 0.0223(16) 0.0124(14) 0.0255(15) 0.0046(11) 0.0125(13) -0.0022(12)
C19 0.0246(17) 0.0138(15) 0.0374(18) 0.0102(13) 0.0174(14) 0.0050(12)
C20 0.0229(16) 0.0228(17) 0.0352(18) 0.0183(14) 0.0110(14) 0.0075(14)
C21 0.0177(15) 0.0291(18) 0.0252(16) 0.0117(13) 0.0075(13) 0.0050(13)
C22 0.0203(15) 0.0130(14) 0.0229(15) 0.0065(11) 0.0075(12) 0.0028(12)
C23 0.0187(16) 0.0116(14) 0.0306(16) 0.0023(12) 0.0101(13) -0.0049(12)
C24 0.0142(14) 0.0174(15) 0.0176(14) 0.0039(11) 0.0017(12) -0.0009(12)
C25 0.0148(14) 0.0176(14) 0.0237(14) 0.0035(11) 0.0058(12) -0.0035(12)
C26 0.0129(14) 0.0252(16) 0.0225(15) 0.0072(12) 0.0064(12) 0.0008(12)
C27 0.0197(15) 0.0187(15) 0.0200(14) 0.0003(11) 0.0068(13) 0.0059(13)
C28 0.0177(15) 0.0119(14) 0.0216(14) 0.0030(11) 0.0036(12) 0.0000(12)
Mn2 0.0126(2) 0.0099(2) 0.0155(2) 0.00163(15) 0.00325(19) 0.00103(19)
O2 0.0202(11) 0.0113(10) 0.0187(10) 0.0031(8) 0.0043(9) 0.0030(8)
N6 0.0118(13) 0.0146(13) 0.0190(12) 0.0034(10) 0.0002(10) -0.0019(10)
N7 0.0153(13) 0.0124(12) 0.0175(12) 0.0014(9) 0.0053(10) 0.0044(10)
N8 0.0156(12) 0.0111(12) 0.0187(12) 0.0002(9) 0.0040(10) 0.0002(10)
N9 0.0159(12) 0.0105(11) 0.0208(12) 0.0034(9) 0.0037(10) 0.0007(10)
N10 0.0155(12) 0.0130(12) 0.0193(12) 0.0015(9) 0.0026(10) 0.0022(10)
C29 0.0153(14) 0.0104(14) 0.0181(14) 0.0015(11) 0.0038(11) -0.0044(11)
C30 0.0176(16) 0.0147(15) 0.0203(14) -0.0002(12) 0.0068(12) 0.0004(12)
C31 0.0171(16) 0.0151(15) 0.0289(16) 0.0028(12) 0.0047(13) 0.0018(13)
C32 0.0126(14) 0.0146(14) 0.0275(15) 0.0029(12) 0.0011(13) -0.0036(12)
C33 0.0168(15) 0.0132(14) 0.0183(13) 0.0044(11) 0.0048(12) -0.0020(12)
C34 0.0117(14) 0.0090(13) 0.0241(14) 0.0001(11) 0.0045(12) -0.0007(11)
C35 0.0266(18) 0.0153(15) 0.0308(17) 0.0077(13) 0.0030(14) 0.0024(13)
C36 0.0180(15) 0.0139(15) 0.0195(14) 0.0033(11) 0.0055(12) -0.0016(12)
C37 0.0233(16) 0.0155(15) 0.0144(13) 0.0002(11) 0.0051(12) -0.0006(12)
C38 0.0136(15) 0.0091(14) 0.0197(14) 0.0015(11) 0.0026(12) -0.0046(11)
C39 0.0165(15) 0.0184(15) 0.0209(15) 0.0065(12) 0.0011(13) -0.0005(13)
C40 0.0149(16) 0.0254(18) 0.0349(18) 0.0108(14) 0.0030(14) 0.0012(13)
C41 0.0165(16) 0.0238(17) 0.0325(17) 0.0069(14) 0.0069(14) 0.0024(14)
C42 0.0157(16) 0.0216(16) 0.0211(14) 0.0066(12) 0.0043(12) -0.0027(12)
C43 0.0203(16) 0.0166(15) 0.0218(15) -0.0002(11) 0.0083(12) 0.0015(12)
C44 0.0260(17) 0.0167(15) 0.0207(15) -0.0009(12) 0.0067(13) 0.0055(13)
C45 0.0189(15) 0.0126(14) 0.0238(15) 0.0024(11) 0.0048(12) 0.0029(12)
C46 0.0159(15) 0.0175(15) 0.0188(14) 0.0023(11) 0.0065(12) -0.0015(12)
C47 0.0188(16) 0.0204(15) 0.0243(15) 0.0052(12) 0.0073(13) 0.0041(13)
C48 0.0137(15) 0.0260(17) 0.0227(15) 0.0044(13) 0.0032(12) -0.0024(13)
C49 0.0223(17) 0.0165(15) 0.0227(15) 0.0018(12) 0.0072(14) -0.0014(13)
C50 0.0156(15) 0.0160(15) 0.0222(15) 0.0013(12) 0.0017(12) -0.0025(12)
C51 0.0192(15) 0.0112(14) 0.0234(15) 0.0005(11) 0.0027(13) -0.0007(12)
C52 0.0095(14) 0.0132(13) 0.0212(14) 0.0018(11) -0.0014(11) -0.0016(11)
C53 0.0186(15) 0.0119(14) 0.0283(16) 0.0037(12) 0.0021(12) -0.0024(11)
C54 0.0177(15) 0.0251(17) 0.0317(17) 0.0150(14) 0.0055(13) -0.0005(13)
C55 0.0245(16) 0.0247(17) 0.0201(15) 0.0086(13) 0.0079(13) 0.0051(14)
C56 0.0173(14) 0.0134(14) 0.0212(14) 0.0044(11) 0.0018(12) 0.0025(12)
Cl2 0.0190(3) 0.0218(3) 0.0195(3) 0.0003(3) 0.0051(3) -0.0021(3)
O7 0.0491(19) 0.0457(18) 0.072(2) 0.0336(16) 0.0104(16) 0.0131(15)
O8 0.0332(16) 0.082(2) 0.0364(15) -0.0284(14) 0.0204(13) -0.0111(16)
O9 0.0330(15) 0.0448(16) 0.0487(16) 0.0271(13) 0.0111(12) -0.0013(12)
O10 0.0255(15) 0.065(2) 0.0445(16) -0.0279(14) 0.0053(12) -0.0106(14)
Cl1 0.0179(4) 0.0139(3) 0.0245(4) -0.0001(3) 0.0004(3) 0.0010(3)
O3 0.0340(13) 0.0221(12) 0.0298(12) 0.0083(9) 0.0091(11) 0.0055(10)
O4 0.0261(12) 0.0340(13) 0.0337(13) 0.0050(10) 0.0103(10) 0.0114(10)
O5 0.0306(13) 0.0259(12) 0.0285(12) 0.0072(10) 0.0098(10) 0.0096(10)
O6 0.0349(14) 0.0196(12) 0.0663(19) -0.0070(12) -0.0167(14) -0.0055(11)
O11 0.0271(13) 0.0222(12) 0.0235(12) 0.0007(9) 0.0019(10) 0.0055(10)
O12 0.0228(13) 0.0287(13) 0.0363(14) 0.0073(11) -0.0022(11) -0.0013(11)
O13 0.0285(13) 0.0324(13) 0.0215(11) -0.0056(10) 0.0061(11) -0.0104(11)

loop_
_atom_type_symbol
_atom_type_description
_atom_type_scat_dispersion_real
_atom_type_scat_dispersion_imag
_atom_type_scat_source
C C 0.0033 0.0016 'International Tables Vol C Tables 4.2.6.8 and 6.1.1.4'
H H 0.0000 0.0000 'International Tables Vol C Tables 4.2.6.8 and 6.1.1.4'
Cl Cl 0.1484 0.1585 'International Tables Vol C Tables 4.2.6.8 and 6.1.1.4'
Mn Mn 0.3368 0.7283 'International Tables Vol C Tables 4.2.6.8 and 6.1.1.4'
N N 0.0061 0.0033 'International Tables Vol C Tables 4.2.6.8 and 6.1.1.4'
O O 0.0106 0.0060 'International Tables Vol C Tables 4.2.6.8 and 6.1.1.4'

loop_
_exptl_crystal_face_index_h
_exptl_crystal_face_index_k
_exptl_crystal_face_index_l
_exptl_crystal_face_perp_dist
9 -2 15 0.1687
13 8 -10 0.2364
-11 -10 15 0.1845
4 22 0 0.1630
-2 21 6 0.1667
-13 0 15 0.1854
-10 -16 8 0.2013
-11 10 -7 0.1377
1 18 -19 0.1561
3 14 -24 0.1644
4 7 -26 0.1711
12 5 5 0.1840
5 4 -26 0.1640
10 7 8 0.1679
-11 -8 17 0.1809
-2 -14 -17 0.1116
8 -5 -24 0.1937
8 15 6 0.1717
6 15 10 0.1669
-12 -4 18 0.1857
-1 -17 -13 0.1233
1 -16 -16 0.1360
3 -22 1 0.1919
8 -18 -4 0.1957
8 -16 8 0.2037
7 5 17 0.1628
0 17 15 0.1744
3 18 11 0.1595
-2 19 12 0.1692
-9 17 -2 0.1579
-4 21 -8 0.1613
-10 8 -11 0.1466
4 21 -13 0.1760

loop_
_geom_angle_atom_site_label_1
_geom_angle_atom_site_label_2
_geom_angle_atom_site_label_3
_geom_angle
O1 Mn1 N1 87.93(9)
O1 Mn1 N2 91.13(8)
O1 Mn1 N3 162.76(10)
O1 Mn1 N4 117.87(9)
O1 Mn1 N5 91.07(9)
N1 Mn1 N3 104.26(9)
N2 Mn1 N1 74.61(9)
N2 Mn1 N3 80.66(9)
N4 Mn1 N1 92.07(9)
N4 Mn1 N2 147.95(9)
N4 Mn1 N3 74.50(9)
N4 Mn1 N5 95.59(9)
N5 Mn1 N1 171.80(9)
N5 Mn1 N2 97.27(9)
N5 Mn1 N3 75.11(9)
C1 O1 Mn1 122.27(17)
C10 N1 Mn1 114.1(2)
C14 N1 Mn1 120.64(19)
C14 N1 C10 117.2(3)
C8 N2 Mn1 105.32(17)
C9 N2 Mn1 112.85(18)
C9 N2 C8 110.8(2)
C9 N2 C15 112.1(2)
C15 N2 Mn1 103.94(17)
C15 N2 C8 111.5(2)
C16 N3 Mn1 105.24(17)
C16 N3 C23 113.3(2)
C17 N3 Mn1 104.40(18)
C17 N3 C16 112.2(2)
C17 N3 C23 110.5(2)
C23 N3 Mn1 110.73(17)
C18 N4 Mn1 115.4(2)
C22 N4 Mn1 125.28(19)
C22 N4 C18 119.3(3)
C24 N5 Mn1 117.70(19)
C24 N5 C28 118.8(3)
C28 N5 Mn1 122.7(2)
O1 C1 C2 120.5(3)
O1 C1 C6 121.9(3)
C6 C1 C2 117.6(3)
C1 C2 H2 119.0
C3 C2 C1 122.0(3)
C3 C2 H2 119.0
C2 C3 H3 119.6
C2 C3 C4 120.8(3)
C4 C3 H3 119.6
C3 C4 C5 117.6(3)
C3 C4 C7 120.5(3)
C5 C4 C7 121.9(3)
C4 C5 H5 118.7
C6 C5 C4 122.6(3)
C6 C5 H5 118.7
C1 C6 C8 120.0(3)
C5 C6 C1 119.2(3)
C5 C6 C8 120.7(3)
C4 C7 H7A 109.5
C4 C7 H7B 109.5
C4 C7 H7C 109.5
H7A C7 H7B 109.5
H7A C7 H7C 109.5
H7B C7 H7C 109.5
N2 C8 C6 112.6(2)
N2 C8 H8A 109.1
N2 C8 H8B 109.1
C6 C8 H8A 109.1
C6 C8 H8B 109.1
H8A C8 H8B 107.8
N2 C9 H9A 109.2
N2 C9 H9B 109.2
N2 C9 C10 112.1(2)
H9A C9 H9B 107.9
C10 C9 H9A 109.2
C10 C9 H9B 109.2
N1 C10 C9 114.3(3)
N1 C10 C11 122.6(3)
C11 C10 C9 123.1(3)
C10 C11 H11 120.2
C12 C11 C10 119.7(3)
C12 C11 H11 120.2
C11 C12 H12 120.8
C11 C12 C13 118.4(3)
C13 C12 H12 120.8
C12 C13 H13 120.8
C12 C13 C14 118.4(3)
C14 C13 H13 120.8
N1 C14 C13 123.6(3)
N1 C14 H14 118.2
C13 C14 H14 118.2
N2 C15 H15A 109.5
N2 C15 H15B 109.5
N2 C15 C16 110.7(3)
H15A C15 H15B 108.1
C16 C15 H15A 109.5
C16 C15 H15B 109.5
N3 C16 C15 112.6(2)
N3 C16 H16A 109.1
N3 C16 H16B 109.1
C15 C16 H16A 109.1
C15 C16 H16B 109.1
H16A C16 H16B 107.8
N3 C17 H17A 109.5
N3 C17 H17B 109.5
N3 C17 C18 110.6(2)
H17A C17 H17B 108.1
C18 C17 H17A 109.5
C18 C17 H17B 109.5
N4 C18 C17 116.5(3)
N4 C18 C19 121.1(3)
C19 C18 C17 122.3(3)
C18 C19 H19 120.4
C18 C19 C20 119.1(3)
C20 C19 H19 120.4
C19 C20 H20 120.2
C21 C20 C19 119.6(3)
C21 C20 H20 120.2
C20 C21 H21 120.8
C20 C21 C22 118.5(3)
C22 C21 H21 120.8
N4 C22 C21 122.4(3)
N4 C22 H22 118.8
C21 C22 H22 118.8
N3 C23 H23A 108.5
N3 C23 H23B 108.5
N3 C23 C24 115.1(2)
H23A C23 H23B 107.5
C24 C23 H23A 108.5
C24 C23 H23B 108.5
N5 C24 C23 117.9(3)
N5 C24 C25 122.1(3)
C25 C24 C23 119.9(3)
C24 C25 H25 120.5
C26 C25 C24 119.1(3)
C26 C25 H25 120.5
C25 C26 H26 120.5
C25 C26 C27 119.0(3)
C27 C26 H26 120.5
C26 C27 H27 120.5
C28 C27 C26 118.9(3)
C28 C27 H27 120.5
N5 C28 C27 122.0(3)
N5 C28 H28 119.0
C27 C28 H28 119.0
O2 Mn2 N6 88.66(9)
O2 Mn2 N7 90.41(8)
O2 Mn2 N8 159.28(9)
O2 Mn2 N9 122.22(9)
O2 Mn2 N10 89.57(9)
N6 Mn2 N7 75.34(9)
N6 Mn2 N8 104.55(9)
N7 Mn2 N8 77.92(8)
N9 Mn2 N6 91.62(9)
N9 Mn2 N7 144.93(9)
N9 Mn2 N8 74.07(9)
N10 Mn2 N6 171.33(9)
N10 Mn2 N7 96.19(9)
N10 Mn2 N8 74.95(9)
N10 Mn2 N9 96.50(9)
C29 O2 Mn2 121.78(17)
C38 N6 Mn2 114.77(19)
C38 N6 C42 118.8(3)
C42 N6 Mn2 119.99(19)
C36 N7 Mn2 105.75(16)
C37 N7 Mn2 111.21(17)
C37 N7 C36 111.6(2)
C37 N7 C43 112.0(2)
C43 N7 Mn2 105.60(17)
C43 N7 C36 110.4(2)
C44 N8 Mn2 108.26(17)
C44 N8 C51 111.5(2)
C45 N8 Mn2 109.75(17)
C45 N8 C44 112.8(2)
C45 N8 C51 110.2(2)
C51 N8 Mn2 103.95(17)
C52 N9 Mn2 115.81(19)
C56 N9 Mn2 125.58(19)
C56 N9 C52 118.6(2)
C46 N10 Mn2 117.88(19)
C46 N10 C50 118.9(3)
C50 N10 Mn2 122.6(2)
O2 C29 C30 120.5(3)
O2 C29 C34 121.4(3)
C30 C29 C34 118.1(3)
C29 C30 H30 119.8
C31 C30 C29 120.4(3)
C31 C30 H30 119.8
C30 C31 H31 118.8
C30 C31 C32 122.4(3)
C32 C31 H31 118.8
C31 C32 C33 117.2(3)
C31 C32 C35 122.3(3)
C33 C32 C35 120.5(3)
C32 C33 H33 119.0
C34 C33 C32 122.1(3)
C34 C33 H33 119.0
C29 C34 C36 120.6(3)
C33 C34 C29 119.8(3)
C33 C34 C36 119.6(3)
C32 C35 H35A 109.5
C32 C35 H35B 109.5
C32 C35 H35C 109.5
H35A C35 H35B 109.5
H35A C35 H35C 109.5
H35B C35 H35C 109.5
N7 C36 C34 112.5(2)
N7 C36 H36A 109.1
N7 C36 H36B 109.1
C34 C36 H36A 109.1
C34 C36 H36B 109.1
H36A C36 H36B 107.8
N7 C37 H37A 109.2
N7 C37 H37B 109.2
N7 C37 C38 112.1(2)
H37A C37 H37B 107.9
C38 C37 H37A 109.2
C38 C37 H37B 109.2
N6 C38 C37 116.0(3)
N6 C38 C39 121.9(3)
C39 C38 C37 122.0(3)
C38 C39 H39 120.7
C38 C39 C40 118.6(3)
C40 C39 H39 120.7
C39 C40 H40 120.1
C41 C40 C39 119.8(3)
C41 C40 H40 120.1
C40 C41 H41 120.9
C40 C41 C42 118.2(3)
C42 C41 H41 120.9
N6 C42 C41 122.6(3)
N6 C42 H42 118.7
C41 C42 H42 118.7
N7 C43 H43A 109.4
N7 C43 H43B 109.4
N7 C43 C44 111.1(3)
H43A C43 H43B 108.0
C44 C43 H43A 109.4
C44 C43 H43B 109.4
N8 C44 C43 111.2(2)
N8 C44 H44A 109.4
N8 C44 H44B 109.4
C43 C44 H44A 109.4
C43 C44 H44B 109.4
H44A C44 H44B 108.0
N8 C45 H45A 108.6
N8 C45 H45B 108.6
N8 C45 C46 114.6(2)
H45A C45 H45B 107.6
C46 C45 H45A 108.6
C46 C45 H45B 108.6
N10 C46 C45 118.5(3)
N10 C46 C47 121.8(3)
C47 C46 C45 119.6(3)
C46 C47 H47 120.6
C46 C47 C48 118.8(3)
C48 C47 H47 120.6
C47 C48 H48 120.2
C47 C48 C49 119.5(3)
C49 C48 H48 120.2
C48 C49 H49 120.7
C50 C49 C48 118.5(3)
C50 C49 H49 120.7
N10 C50 C49 122.4(3)
N10 C50 H50 118.8
C49 C50 H50 118.8
N8 C51 H51A 109.5
N8 C51 H51B 109.5
N8 C51 C52 110.7(2)
H51A C51 H51B 108.1
C52 C51 H51A 109.5
C52 C51 H51B 109.5
N9 C52 C51 116.7(2)
N9 C52 C53 120.8(3)
C53 C52 C51 122.5(3)
C52 C53 H53 120.0
C54 C53 C52 120.1(3)
C54 C53 H53 120.0
C53 C54 H54 120.5
C53 C54 C55 119.0(3)
C55 C54 H54 120.5
C54 C55 H55 120.9
C56 C55 C54 118.3(3)
C56 C55 H55 120.9
N9 C56 C55 123.2(3)
N9 C56 H56 118.4
C55 C56 H56 118.4
O7 Cl2 O8 110.4(2)
O7 Cl2 O9 108.48(16)
O7 Cl2 O10 108.78(19)
O8 Cl2 O9 110.34(19)
O8 Cl2 O10 108.89(15)
O9 Cl2 O10 109.95(18)
O4 Cl1 O3 108.92(14)
O4 Cl1 O6 109.55(17)
O5 Cl1 O3 109.72(14)
O5 Cl1 O4 109.39(15)
O5 Cl1 O6 111.12(15)
O6 Cl1 O3 108.10(17)
H11A O11 H11B 108(4)
H12A O12 H12B 105(4)
H13A O13 H13B 112(4)

loop_
_geom_bond_atom_site_label_1
_geom_bond_atom_site_label_2
_geom_bond_distance
Mn1 O1 2.0376(19)
Mn1 N1 2.311(3)
Mn1 N2 2.270(2)
Mn1 N3 2.321(2)
Mn1 N4 2.194(2)
Mn1 N5 2.251(3)
O1 C1 1.334(3)
N1 C10 1.350(4)
N1 C14 1.345(4)
N2 C8 1.496(4)
N2 C9 1.486(4)
N2 C15 1.493(4)
N3 C16 1.480(4)
N3 C17 1.466(4)
N3 C23 1.489(4)
N4 C18 1.355(4)
N4 C22 1.335(4)
N5 C24 1.342(4)
N5 C28 1.356(4)
C1 C2 1.412(4)
C1 C6 1.409(4)
C2 H2 0.9500
C2 C3 1.384(4)
C3 H3 0.9500
C3 C4 1.388(4)
C4 C5 1.402(5)
C4 C7 1.508(4)
C5 H5 0.9500
C5 C6 1.400(4)
C6 C8 1.504(4)
C7 H7A 0.9800
C7 H7B 0.9800
C7 H7C 0.9800
C8 H8A 0.9900
C8 H8B 0.9900
C9 H9A 0.9900
C9 H9B 0.9900
C9 C10 1.512(4)
C10 C11 1.388(4)
C11 H11 0.9500
C11 C12 1.383(5)
C12 H12 0.9500
C12 C13 1.391(5)
C13 H13 0.9500
C13 C14 1.392(4)
C14 H14 0.9500
C15 H15A 0.9900
C15 H15B 0.9900
C15 C16 1.529(4)
C16 H16A 0.9900
C16 H16B 0.9900
C17 H17A 0.9900
C17 H17B 0.9900
C17 C18 1.512(4)
C18 C19 1.377(4)
C19 H19 0.9500
C19 C20 1.387(5)
C20 H20 0.9500
C20 C21 1.376(5)
C21 H21 0.9500
C21 C22 1.381(4)
C22 H22 0.9500
C23 H23A 0.9900
C23 H23B 0.9900
C23 C24 1.516(4)
C24 C25 1.390(4)
C25 H25 0.9500
C25 C26 1.384(4)
C26 H26 0.9500
C26 C27 1.395(4)
C27 H27 0.9500
C27 C28 1.381(5)
C28 H28 0.9500
Mn2 O2 2.0570(19)
Mn2 N6 2.264(2)
Mn2 N7 2.314(2)
Mn2 N8 2.347(2)
Mn2 N9 2.225(2)
Mn2 N10 2.225(3)
O2 C29 1.337(3)
N6 C38 1.343(4)
N6 C42 1.345(4)
N7 C36 1.491(4)
N7 C37 1.467(4)
N7 C43 1.479(4)
N8 C44 1.479(4)
N8 C45 1.478(4)
N8 C51 1.491(4)
N9 C52 1.352(4)
N9 C56 1.343(4)
N10 C46 1.343(4)
N10 C50 1.351(4)
C29 C30 1.402(4)
C29 C34 1.415(4)
C30 H30 0.9500
C30 C31 1.384(4)
C31 H31 0.9500
C31 C32 1.386(4)
C32 C33 1.398(4)
C32 C35 1.503(4)
C33 H33 0.9500
C33 C34 1.390(4)
C34 C36 1.513(4)
C35 H35A 0.9800
C35 H35B 0.9800
C35 H35C 0.9800
C36 H36A 0.9900
C36 H36B 0.9900
C37 H37A 0.9900
C37 H37B 0.9900
C37 C38 1.524(4)
C38 C39 1.378(4)
C39 H39 0.9500
C39 C40 1.399(5)
C40 H40 0.9500
C40 C41 1.369(5)
C41 H41 0.9500
C41 C42 1.386(4)
C42 H42 0.9500
C43 H43A 0.9900
C43 H43B 0.9900
C43 C44 1.536(4)
C44 H44A 0.9900
C44 H44B 0.9900
C45 H45A 0.9900
C45 H45B 0.9900
C45 C46 1.507(4)
C46 C47 1.381(4)
C47 H47 0.9500
C47 C48 1.385(4)
C48 H48 0.9500
C48 C49 1.387(4)
C49 H49 0.9500
C49 C50 1.370(4)
C50 H50 0.9500
C51 H51A 0.9900
C51 H51B 0.9900
C51 C52 1.507(4)
C52 C53 1.397(4)
C53 H53 0.9500
C53 C54 1.378(5)
C54 H54 0.9500
C54 C55 1.386(5)
C55 H55 0.9500
C55 C56 1.385(4)
C56 H56 0.9500
Cl2 O7 1.425(3)
Cl2 O8 1.426(3)
Cl2 O9 1.428(3)
Cl2 O10 1.433(3)
Cl1 O3 1.444(2)
Cl1 O4 1.442(3)
Cl1 O5 1.420(2)
Cl1 O6 1.443(3)
O11 H11A 0.88(4)
O11 H11B 0.73(4)
O12 H12A 0.84(4)
O12 H12B 0.82(4)
O13 H13A 0.91(4)
O13 H13B 0.71(4)

loop_
_geom_torsion_atom_site_label_1
_geom_torsion_atom_site_label_2
_geom_torsion_atom_site_label_3
_geom_torsion_atom_site_label_4
_geom_torsion
Mn1 O1 C1 C2 134.0(2)
Mn1 O1 C1 C6 -45.5(3)
Mn1 N1 C10 C9 32.9(3)
Mn1 N1 C10 C11 -149.4(2)
Mn1 N1 C14 C13 148.5(2)
Mn1 N2 C8 C6 -67.4(3)
Mn1 N2 C9 C10 26.7(3)
Mn1 N2 C15 C16 48.4(3)
Mn1 N3 C16 C15 35.2(3)
Mn1 N3 C17 C18 -45.1(3)
Mn1 N3 C23 C24 -18.7(3)
Mn1 N4 C18 C17 0.7(3)
Mn1 N4 C18 C19 -177.1(2)
Mn1 N4 C22 C21 177.1(2)
Mn1 N5 C24 C23 6.1(3)
Mn1 N5 C24 C25 -170.4(2)
Mn1 N5 C28 C27 169.4(2)
O1 C1 C2 C3 178.8(3)
O1 C1 C6 C5 -178.6(3)
O1 C1 C6 C8 1.6(4)
N1 C10 C11 C12 -0.4(5)
N2 C9 C10 N1 -40.1(3)
N2 C9 C10 C11 142.2(3)
N2 C15 C16 N3 -60.3(3)
N3 C17 C18 N4 32.3(4)
N3 C17 C18 C19 -149.9(3)
N3 C23 C24 N5 9.2(4)
N3 C23 C24 C25 -174.2(3)
N4 C18 C19 C20 -0.3(5)
N5 C24 C25 C26 0.1(4)
C1 C2 C3 C4 0.8(4)
C1 C6 C8 N2 64.2(3)
C2 C1 C6 C5 2.0(4)
C2 C1 C6 C8 -177.9(3)
C2 C3 C4 C5 -0.2(4)
C2 C3 C4 C7 -178.9(3)
C3 C4 C5 C6 0.5(4)
C4 C5 C6 C1 -1.5(4)
C4 C5 C6 C8 178.4(3)
C5 C6 C8 N2 -115.7(3)
C6 C1 C2 C3 -1.7(4)
C7 C4 C5 C6 179.3(3)
C8 N2 C9 C10 -91.1(3)
C8 N2 C15 C16 161.4(2)
C9 N2 C8 C6 54.9(3)
C9 N2 C15 C16 -73.7(3)
C9 C10 C11 C12 177.1(3)
C10 N1 C14 C13 1.4(4)
C10 C11 C12 C13 -0.1(5)
C11 C12 C13 C14 1.2(5)
C12 C13 C14 N1 -1.9(5)
C14 N1 C10 C9 -178.0(3)
C14 N1 C10 C11 -0.3(4)
C15 N2 C8 C6 -179.5(2)
C15 N2 C9 C10 143.7(3)
C16 N3 C17 C18 -158.6(2)
C16 N3 C23 C24 99.3(3)
C17 N3 C16 C15 148.1(3)
C17 N3 C23 C24 -133.8(3)
C17 C18 C19 C20 -178.1(3)
C18 N4 C22 C21 -1.3(5)
C18 C19 C20 C21 -0.9(5)
C19 C20 C21 C22 1.0(5)
C20 C21 C22 N4 0.1(5)
C22 N4 C18 C17 179.3(3)
C22 N4 C18 C19 1.4(4)
C23 N3 C16 C15 -85.9(3)
C23 N3 C17 C18 74.0(3)
C23 C24 C25 C26 -176.3(3)
C24 N5 C28 C27 -0.7(4)
C24 C25 C26 C27 0.1(4)
C25 C26 C27 C28 -0.6(4)
C26 C27 C28 N5 0.9(4)
C28 N5 C24 C23 176.7(3)
C28 N5 C24 C25 0.2(4)
Mn2 O2 C29 C30 -133.3(2)
Mn2 O2 C29 C34 47.7(3)
Mn2 N6 C38 C37 -29.5(3)
Mn2 N6 C38 C39 153.5(2)
Mn2 N6 C42 C41 -151.4(2)
Mn2 N7 C36 C34 65.8(2)
Mn2 N7 C37 C38 -26.7(3)
Mn2 N7 C43 C44 -49.0(3)
Mn2 N8 C44 C43 -33.6(3)
Mn2 N8 C45 C46 22.2(3)
Mn2 N8 C51 C52 45.7(2)
Mn2 N9 C52 C51 1.2(3)
Mn2 N9 C52 C53 179.2(2)
Mn2 N9 C56 C55 -179.0(2)
Mn2 N10 C46 C45 -2.8(3)
Mn2 N10 C46 C47 172.5(2)
Mn2 N10 C50 C49 -170.4(2)
O2 C29 C30 C31 -177.3(3)
O2 C29 C34 C33 177.6(3)
O2 C29 C34 C36 -1.3(4)
N6 C38 C39 C40 -1.6(4)
N7 C37 C38 N6 38.3(3)
N7 C37 C38 C39 -144.7(3)
N7 C43 C44 N8 58.4(3)
N8 C45 C46 N10 -14.1(4)
N8 C45 C46 C47 170.5(3)
N8 C51 C52 N9 -34.1(4)
N8 C51 C52 C53 148.0(3)
N9 C52 C53 C54 0.1(4)
N10 C46 C47 C48 -2.3(4)
C29 C30 C31 C32 -0.5(5)
C29 C34 C36 N7 -65.0(3)
C30 C29 C34 C33 -1.4(4)
C30 C29 C34 C36 179.6(3)
C30 C31 C32 C33 -1.1(5)
C30 C31 C32 C35 179.4(3)
C31 C32 C33 C34 1.4(4)
C32 C33 C34 C29 -0.1(4)
C32 C33 C34 C36 178.8(3)
C33 C34 C36 N7 116.1(3)
C34 C29 C30 C31 1.8(4)
C35 C32 C33 C34 -179.1(3)
C36 N7 C37 C38 91.1(3)
C36 N7 C43 C44 -162.8(2)
C37 N7 C36 C34 -55.2(3)
C37 N7 C43 C44 72.2(3)
C37 C38 C39 C40 -178.4(3)
C38 N6 C42 C41 -0.9(4)
C38 C39 C40 C41 0.9(5)
C39 C40 C41 C42 -0.3(5)
C40 C41 C42 N6 0.3(5)
C42 N6 C38 C37 178.6(2)
C42 N6 C38 C39 1.5(4)
C43 N7 C36 C34 179.6(2)
C43 N7 C37 C38 -144.6(2)
C44 N8 C45 C46 -98.6(3)
C44 N8 C51 C52 162.2(2)
C45 N8 C44 C43 88.0(3)
C45 N8 C51 C52 -71.8(3)
C45 C46 C47 C48 172.9(3)
C46 N10 C50 C49 0.6(4)
C46 C47 C48 C49 2.0(4)
C47 C48 C49 C50 -0.5(4)
C48 C49 C50 N10 -0.9(5)
C50 N10 C46 C45 -174.3(3)
C50 N10 C46 C47 1.0(4)
C51 N8 C44 C43 -147.4(3)
C51 N8 C45 C46 136.1(3)
C51 C52 C53 C54 178.0(3)
C52 N9 C56 C55 1.4(4)
C52 C53 C54 C55 0.8(5)
C53 C54 C55 C56 -0.6(5)
C54 C55 C56 N9 -0.5(5)
C56 N9 C52 C51 -179.2(3)
C56 N9 C52 C53 -1.2(4)

loop_
_exptl_oxdiff_crystal_face_indexfrac_h
_exptl_oxdiff_crystal_face_indexfrac_k
_exptl_oxdiff_crystal_face_indexfrac_l
_exptl_oxdiff_crystal_face_x
_exptl_oxdiff_crystal_face_y
_exptl_oxdiff_crystal_face_z
8.9791 -2.0037 15.1472 -0.1872 -0.8848 -0.4416
12.9764 7.9944 -9.7916 -0.0301 -0.1040 -1.0170
-10.9793 -9.9973 14.8226 -0.0645 -0.1517 0.9535
3.9463 22.0426 0.1047 0.8129 -0.2020 -0.5834
-2.0502 21.0520 6.0148 0.9463 -0.2140 -0.1447
-12.9991 0.0265 14.8112 0.3911 -0.1078 0.9319
-9.9603 -16.0166 7.8207 -0.3790 0.0951 0.9313
-11.0023 10.0293 -7.1561 0.6129 0.6301 0.5045
0.9773 18.0234 -18.9647 0.5923 0.6377 -0.4624
2.9887 14.0087 -23.9456 0.3503 0.7675 -0.5645
4.0050 6.9909 -25.9454 0.0274 0.8269 -0.5375
11.9697 5.0003 5.1991 -0.0328 -0.6304 -0.8058
5.0105 3.9833 -25.9358 -0.1183 0.7995 -0.5566
9.9647 7.0092 8.1745 0.1140 -0.6787 -0.6875
-10.9857 -7.9915 16.8281 0.0307 -0.2332 0.9374
-1.9499 -14.0404 -17.0718 -0.6406 0.7553 0.2201
8.0250 -5.0381 -23.9054 -0.5424 0.6413 -0.6000
7.9512 15.0273 6.1576 0.4745 -0.5533 -0.6930
5.9497 15.0327 10.1299 0.5457 -0.6342 -0.5381
-11.9943 -3.9810 17.8212 0.2240 -0.2465 0.9483
-0.9483 -17.0451 -13.0590 -0.7602 0.5759 0.2284
1.0500 -16.0475 -16.0285 -0.7838 0.6160 0.0654
3.0444 -22.0501 1.0043 -0.9642 -0.0849 0.1437
8.0344 -18.0512 -3.9147 -0.9454 -0.0836 -0.2691
8.0182 -16.0379 8.0988 -0.7850 -0.5451 -0.2168
6.9639 5.0152 17.1315 0.1584 -0.9087 -0.4047
-0.0524 17.0478 15.0451 0.7958 -0.6163 -0.1510
2.9457 18.0434 11.0902 0.7431 -0.5737 -0.3846
-2.0516 19.0522 12.0157 0.9034 -0.4366 -0.0738
-9.0251 17.0457 -2.1075 0.8878 0.3499 0.3068
-4.0341 21.0439 -8.0273 0.9000 0.3893 -0.1129
-9.9951 8.0208 -11.1477 0.4821 0.7520 0.4432
3.9612 21.0308 -12.9077 0.6870 0.2948 -0.6574

loop_
_twin_individual_id
_twin_individual_mass_fraction_refined
_oxdiff_twin_reflns_isolated
_oxdiff_twin_reflns_overlapped
_twin_individual_twin_lattice_type
_twin_individual_twin_matrix_11
_twin_individual_twin_matrix_12
_twin_individual_twin_matrix_13
_twin_individual_twin_matrix_21
_twin_individual_twin_matrix_22
_twin_individual_twin_matrix_23
_twin_individual_twin_matrix_31
_twin_individual_twin_matrix_32
_twin_individual_twin_matrix_33
1 0.5386(10) 50 46724 ref 1.0000 0.0000 0.0000 0.0000 1.0000 0.0000 0.0000 0.0000 1.0000
2 0.4614(10) 29 46724 nmt 1.0003 0.0014 0.0009 -0.0010 -1.0000 0.0007 -0.9849 -0.0021 -1.0011
